data_7062473
loop_
_publ_author_name
'Zhao, Wei'
'Xuan, Liangming'
'Liu, Yang'
'Yin, Jiayi'
'Wang, Haifeng'
'Yan, Qiongjiao'
'Wang, Wei'
'Huang, Jin'
'Chen, Fener'

_publ_section_title
;
 Photoinduced tandem radical cyclization/heteroarylation of
 N-allylbromodifluoroacetamides with quinoxalin-2(1H)-ones or coumarins
 under metal- and photocatalyst-free conditions
;
_journal_issue 22
_journal_name_full 'New Journal of Chemistry'
_journal_page_first 10744
_journal_page_last 10750
_journal_paper_doi 10.1039/D3NJ01329D
_journal_volume 47
_journal_year 2023
_chemical_formula_sum 'C17 H17 F2 N3 O2'
_chemical_formula_weight 333.33
_space_group_crystal_system triclinic
_space_group_IT_number 2
_space_group_name_Hall '-P 1'
_space_group_name_H-M_alt 'P -1'
_atom_sites_solution_hydrogens geom
_audit_creation_method SHELXL-2014/7
_audit_update_record
;
2022-11-12 deposited with the CCDC.	2023-05-09 downloaded from the CCDC.
;
_cell_angle_alpha 108.912(7)
_cell_angle_beta 101.164(6)
_cell_angle_gamma 96.073(6)
_cell_formula_units_Z 2
_cell_length_a 7.850(2)
_cell_length_b 10.152(3)
_cell_length_c 10.835(3)
_cell_measurement_reflns_used 3820
_cell_measurement_temperature 296(2)
_cell_measurement_theta_max 22.28
_cell_measurement_theta_min 2.39
_cell_volume 788.1(4)
_computing_structure_refinement 'SHELXL-2014/7 (Sheldrick, 2014)'
_diffrn_ambient_temperature 296(2)
_diffrn_measured_fraction_theta_full 0.993
_diffrn_measured_fraction_theta_max 0.993
_diffrn_measurement_device_type ccd
_diffrn_radiation_type MoK\a
_diffrn_radiation_wavelength 0.71073
_diffrn_reflns_av_R_equivalents 0.0880
_diffrn_reflns_av_unetI/netI 0.0695
_diffrn_reflns_Laue_measured_fraction_full 0.993
_diffrn_reflns_Laue_measured_fraction_max 0.993
_diffrn_reflns_limit_h_max 9
_diffrn_reflns_limit_h_min -9
_diffrn_reflns_limit_k_max 11
_diffrn_reflns_limit_k_min -12
_diffrn_reflns_limit_l_max 12
_diffrn_reflns_limit_l_min -12
_diffrn_reflns_number 20998
_diffrn_reflns_point_group_measured_fraction_full 0.993
_diffrn_reflns_point_group_measured_fraction_max 0.993
_diffrn_reflns_theta_full 24.996
_diffrn_reflns_theta_max 24.996
_diffrn_reflns_theta_min 2.393
_exptl_absorpt_coefficient_mu 0.110
_exptl_absorpt_correction_type multi-scan
_exptl_absorpt_process_details sadabs
_exptl_crystal_colour colorless
_exptl_crystal_density_diffrn 1.405
_exptl_crystal_description Block
_exptl_crystal_F_000 348
_exptl_crystal_recrystallization_method 'Re-crystallisation from solvent: n-Hexane/EtOAc'
_exptl_crystal_size_max 0.200
_exptl_crystal_size_mid 0.200
_exptl_crystal_size_min 0.200
_exptl_transmission_factor_max 0.864
_exptl_transmission_factor_min 0.864
_refine_diff_density_max 0.237
_refine_diff_density_min -0.246
_refine_diff_density_rms 0.065
_refine_ls_extinction_method none
_refine_ls_goodness_of_fit_ref 1.002
_refine_ls_hydrogen_treatment constr
_refine_ls_matrix_type full
_refine_ls_number_parameters 206
_refine_ls_number_reflns 2755
_refine_ls_number_restraints 0
_refine_ls_restrained_S_all 1.002
_refine_ls_R_factor_all 0.1407
_refine_ls_R_factor_gt 0.0690
_refine_ls_shift/su_max 0.000
_refine_ls_shift/su_mean 0.000
_refine_ls_structure_factor_coef Fsqd
_refine_ls_weighting_details 'w=1/[\s^2^(Fo^2^)+(0.1323P)^2^] where P=(Fo^2^+2Fc^2^)/3'
_refine_ls_weighting_scheme calc
_refine_ls_wR_factor_gt 0.1770
_refine_ls_wR_factor_ref 0.2173
_reflns_Friedel_coverage 0.000
_reflns_number_gt 1531
_reflns_number_total 2755
_reflns_threshold_expression 'I > 2\s(I)'
_cod_data_source_file d3nj01329d2.cif
_cod_data_source_block 1_a
_cod_depositor_comments 'Adding full bibliography for 7062473.cif.'
_cod_database_code 7062473
_shelx_shelxl_version_number 2014/7
_shelx_space_group_comment
;
The symmetry employed for this shelxl refinement is uniquely defined
by the following loop, which should always be used as a source of
symmetry information in preference to the above space-group names.
They are only intended as comments.
;
_shelx_estimated_absorpt_t_min 0.978
_shelx_estimated_absorpt_t_max 0.978

loop_
_space_group_symop_operation_xyz
'x, y, z'
'-x, -y, -z'

loop_
_atom_site_label
_atom_site_type_symbol
_atom_site_fract_x
_atom_site_fract_y
_atom_site_fract_z
_atom_site_U_iso_or_equiv
_atom_site_adp_type
_atom_site_occupancy
_atom_site_site_symmetry_order
_atom_site_calc_flag
_atom_site_refinement_flags_posn
_atom_site_refinement_flags_adp
_atom_site_refinement_flags_occupancy
_atom_site_disorder_assembly
_atom_site_disorder_group
C1 C -0.2282(5) 0.3259(4) 0.2984(4) 0.0666(11) Uani 1 1 d . . . . .
H1A H -0.1245 0.3236 0.3625 0.080 Uiso 1 1 calc R U . . .
H1B H -0.3272 0.3523 0.3364 0.080 Uiso 1 1 calc R U . . .
C2 C -0.2674(5) 0.2211(4) 0.1607(4) 0.0661(11) Uani 1 1 d . . . . .
H2A H -0.3904 0.1834 0.1143 0.079 Uiso 1 1 calc R U . . .
H2B H -0.1877 0.1547 0.1404 0.079 Uiso 1 1 calc R U . . .
C3 C -0.2005(4) 0.3718(4) 0.1864(4) 0.0548(10) Uani 1 1 d . . . . .
H3 H -0.2870 0.4246 0.1562 0.066 Uiso 1 1 calc R U . . .
C4 C 0.0473(4) 0.3662(4) 0.0775(4) 0.0485(9) Uani 1 1 d . . . . .
C5 C 0.2396(4) 0.4331(4) 0.1220(3) 0.0465(9) Uani 1 1 d . . . . .
C6 C 0.2603(4) 0.5617(3) 0.2456(3) 0.0442(9) Uani 1 1 d . . . . .
H6 H 0.2448 0.6429 0.2172 0.053 Uiso 1 1 calc R U . . .
C7 C 0.1005(4) 0.5259(4) 0.2987(3) 0.0512(9) Uani 1 1 d . . . . .
H7A H 0.1349 0.4915 0.3720 0.061 Uiso 1 1 calc R U . . .
H7B H 0.0467 0.6083 0.3302 0.061 Uiso 1 1 calc R U . . .
C8 C 0.4385(4) 0.5971(3) 0.3448(3) 0.0480(9) Uani 1 1 d . . . . .
H8A H 0.4507 0.5203 0.3787 0.058 Uiso 1 1 calc R U . . .
H8B H 0.5303 0.6028 0.2974 0.058 Uiso 1 1 calc R U . . .
C9 C 0.4672(4) 0.7319(3) 0.4612(3) 0.0428(8) Uani 1 1 d . . . . .
C10 C 0.6400(4) 0.7707(4) 0.5584(3) 0.0475(9) Uani 1 1 d . . . . .
C11 C 0.8373(5) 0.9372(4) 0.7639(4) 0.0778(13) Uani 1 1 d . . . . .
H11A H 0.9171 0.8770 0.7305 0.117 Uiso 1 1 calc R U . . .
H11B H 0.8225 0.9302 0.8476 0.117 Uiso 1 1 calc R U . . .
H11C H 0.8846 1.0335 0.7777 0.117 Uiso 1 1 calc R U . . .
C12 C 0.5326(2) 0.9721(2) 0.6838(2) 0.0434(9) Uani 1 1 d G . . . .
C13 C 0.3738(3) 0.92736(19) 0.58646(18) 0.0436(8) Uani 1 1 d G . . . .
C14 C 0.2372(2) 1.0031(2) 0.6024(2) 0.0607(10) Uani 1 1 d G . . . .
H14 H 0.1310 0.9732 0.5373 0.073 Uiso 1 1 calc R U . . .
C15 C 0.2594(3) 1.1237(2) 0.7157(3) 0.0697(12) Uani 1 1 d G . . . .
H15 H 0.1680 1.1744 0.7263 0.084 Uiso 1 1 calc R U . . .
C16 C 0.4181(3) 1.1684(2) 0.8130(2) 0.0691(11) Uani 1 1 d G . . . .
H16 H 0.4329 1.2490 0.8887 0.083 Uiso 1 1 calc R U . . .
C17 C 0.5548(3) 1.0926(2) 0.79703(19) 0.0573(10) Uani 1 1 d G . . . .
H17 H 0.6610 1.1225 0.8621 0.069 Uiso 1 1 calc R U . . .
F1 F 0.3351(2) 0.3348(2) 0.1469(2) 0.0629(7) Uani 1 1 d . . . . .
F2 F 0.2988(3) 0.4631(2) 0.0230(2) 0.0695(7) Uani 1 1 d . . . . .
N1 N -0.0211(3) 0.4151(3) 0.1828(3) 0.0456(7) Uani 1 1 d . . . . .
N2 N 0.3436(3) 0.8054(3) 0.4738(3) 0.0443(7) Uani 1 1 d . . . . .
N3 N 0.6649(3) 0.8926(3) 0.6655(3) 0.0475(8) Uani 1 1 d . . . . .
O1 O -0.0276(3) 0.2804(3) -0.0353(3) 0.0722(8) Uani 1 1 d . . . . .
O2 O 0.7531(3) 0.6965(3) 0.5417(3) 0.0685(8) Uani 1 1 d . . . . .

loop_
_atom_site_aniso_label
_atom_site_aniso_U_11
_atom_site_aniso_U_22
_atom_site_aniso_U_33
_atom_site_aniso_U_23
_atom_site_aniso_U_13
_atom_site_aniso_U_12
C1 0.057(2) 0.086(3) 0.061(3) 0.031(2) 0.018(2) 0.010(2)
C2 0.051(2) 0.066(3) 0.072(3) 0.022(2) 0.006(2) -0.0011(19)
C3 0.044(2) 0.065(3) 0.061(2) 0.029(2) 0.0138(17) 0.0113(18)
C4 0.048(2) 0.046(2) 0.041(2) 0.0059(19) 0.0061(18) 0.0038(17)
C5 0.047(2) 0.049(2) 0.042(2) 0.0132(18) 0.0119(16) 0.0079(17)
C6 0.0433(19) 0.038(2) 0.0384(19) 0.0038(16) 0.0006(15) 0.0022(15)
C7 0.050(2) 0.052(2) 0.037(2) 0.0012(17) 0.0060(16) 0.0023(17)
C8 0.0473(19) 0.038(2) 0.046(2) 0.0046(17) 0.0024(16) 0.0064(15)
C9 0.0428(19) 0.036(2) 0.043(2) 0.0081(17) 0.0060(16) 0.0031(16)
C10 0.0396(19) 0.039(2) 0.051(2) 0.0065(19) -0.0006(16) 0.0040(17)
C11 0.053(2) 0.072(3) 0.075(3) 0.007(2) -0.019(2) -0.002(2)
C12 0.048(2) 0.033(2) 0.039(2) 0.0052(17) 0.0067(16) -0.0027(16)
C13 0.0448(19) 0.0360(19) 0.042(2) 0.0075(17) 0.0068(16) 0.0009(15)
C14 0.051(2) 0.053(2) 0.070(3) 0.013(2) 0.0100(19) 0.0117(19)
C15 0.066(3) 0.057(3) 0.083(3) 0.011(2) 0.032(2) 0.021(2)
C16 0.083(3) 0.049(2) 0.061(3) 0.000(2) 0.025(2) 0.001(2)
C17 0.060(2) 0.051(2) 0.045(2) 0.0051(19) 0.0046(18) -0.0031(19)
F1 0.0583(12) 0.0509(13) 0.0643(14) 0.0028(11) 0.0075(10) 0.0155(10)
F2 0.0768(14) 0.0742(16) 0.0501(13) 0.0110(11) 0.0244(11) 0.0000(12)
N1 0.0389(15) 0.0493(18) 0.0387(17) 0.0057(14) 0.0060(13) 0.0033(13)
N2 0.0428(16) 0.0401(17) 0.0386(16) 0.0046(14) 0.0016(13) 0.0047(13)
N3 0.0412(16) 0.0411(17) 0.0454(18) 0.0054(15) -0.0033(13) 0.0017(13)
O1 0.0599(16) 0.0791(19) 0.0433(16) -0.0107(15) 0.0010(13) -0.0070(14)
O2 0.0542(16) 0.0572(17) 0.0739(19) 0.0056(14) -0.0046(13) 0.0188(14)

loop_
_atom_type_symbol
_atom_type_description
_atom_type_scat_dispersion_real
_atom_type_scat_dispersion_imag
_atom_type_scat_source
C C 0.0033 0.0016 'International Tables Vol C Tables 4.2.6.8 and 6.1.1.4'
H H 0.0000 0.0000 'International Tables Vol C Tables 4.2.6.8 and 6.1.1.4'
N N 0.0061 0.0033 'International Tables Vol C Tables 4.2.6.8 and 6.1.1.4'
O O 0.0106 0.0060 'International Tables Vol C Tables 4.2.6.8 and 6.1.1.4'
F F 0.0171 0.0103 'International Tables Vol C Tables 4.2.6.8 and 6.1.1.4'

loop_
_geom_angle_atom_site_label_1
_geom_angle_atom_site_label_2
_geom_angle_atom_site_label_3
_geom_angle
_geom_angle_site_symmetry_1
_geom_angle_site_symmetry_3
_geom_angle_publ_flag
C2 C1 C3 60.1(3) . . ?
C2 C1 H1A 117.8 . . ?
C3 C1 H1A 117.8 . . ?
C2 C1 H1B 117.8 . . ?
C3 C1 H1B 117.8 . . ?
H1A C1 H1B 114.9 . . ?
C1 C2 C3 60.0(2) . . ?
C1 C2 H2A 117.8 . . ?
C3 C2 H2A 117.8 . . ?
C1 C2 H2B 117.8 . . ?
C3 C2 H2B 117.8 . . ?
H2A C2 H2B 114.9 . . ?
N1 C3 C1 117.7(3) . . ?
N1 C3 C2 119.7(3) . . ?
C1 C3 C2 59.8(3) . . ?
N1 C3 H3 116.0 . . ?
C1 C3 H3 116.0 . . ?
C2 C3 H3 116.0 . . ?
O1 C4 N1 128.0(3) . . ?
O1 C4 C5 125.2(3) . . ?
N1 C4 C5 106.7(3) . . ?
F2 C5 F1 104.4(3) . . ?
F2 C5 C6 113.1(3) . . ?
F1 C5 C6 112.5(3) . . ?
F2 C5 C4 112.1(3) . . ?
F1 C5 C4 108.0(3) . . ?
C6 C5 C4 106.8(3) . . ?
C5 C6 C8 114.1(3) . . ?
C5 C6 C7 102.3(3) . . ?
C8 C6 C7 115.4(3) . . ?
C5 C6 H6 108.2 . . ?
C8 C6 H6 108.2 . . ?
C7 C6 H6 108.2 . . ?
N1 C7 C6 104.4(2) . . ?
N1 C7 H7A 110.9 . . ?
C6 C7 H7A 110.9 . . ?
N1 C7 H7B 110.9 . . ?
C6 C7 H7B 110.9 . . ?
H7A C7 H7B 108.9 . . ?
C9 C8 C6 114.6(3) . . ?
C9 C8 H8A 108.6 . . ?
C6 C8 H8A 108.6 . . ?
C9 C8 H8B 108.6 . . ?
C6 C8 H8B 108.6 . . ?
H8A C8 H8B 107.6 . . ?
N2 C9 C10 123.9(3) . . ?
N2 C9 C8 120.1(3) . . ?
C10 C9 C8 116.0(3) . . ?
O2 C10 N3 123.0(3) . . ?
O2 C10 C9 121.2(3) . . ?
N3 C10 C9 115.9(3) . . ?
N3 C11 H11A 109.5 . . ?
N3 C11 H11B 109.5 . . ?
H11A C11 H11B 109.5 . . ?
N3 C11 H11C 109.5 . . ?
H11A C11 H11C 109.5 . . ?
H11B C11 H11C 109.5 . . ?
N3 C12 C13 118.38(17) . . ?
N3 C12 C17 121.61(17) . . ?
C13 C12 C17 120.0 . . ?
N2 C13 C14 117.88(16) . . ?
N2 C13 C12 122.09(16) . . ?
C14 C13 C12 120.0 . . ?
C13 C14 C15 120.0 . . ?
C13 C14 H14 120.0 . . ?
C15 C14 H14 120.0 . . ?
C14 C15 C16 120.0 . . ?
C14 C15 H15 120.0 . . ?
C16 C15 H15 120.0 . . ?
C17 C16 C15 120.0 . . ?
C17 C16 H16 120.0 . . ?
C15 C16 H16 120.0 . . ?
C16 C17 C12 120.0 . . ?
C16 C17 H17 120.0 . . ?
C12 C17 H17 120.0 . . ?
C4 N1 C3 125.2(3) . . ?
C4 N1 C7 114.1(3) . . ?
C3 N1 C7 120.7(3) . . ?
C9 N2 C13 118.1(2) . . ?
C10 N3 C12 121.6(2) . . ?
C10 N3 C11 117.8(3) . . ?
C12 N3 C11 120.6(3) . . ?

loop_
_geom_bond_atom_site_label_1
_geom_bond_atom_site_label_2
_geom_bond_distance
_geom_bond_site_symmetry_2
_geom_bond_publ_flag
C1 C2 1.476(5) . ?
C1 C3 1.478(5) . ?
C1 H1A 0.9700 . ?
C1 H1B 0.9700 . ?
C2 C3 1.480(5) . ?
C2 H2A 0.9700 . ?
C2 H2B 0.9700 . ?
C3 N1 1.442(4) . ?
C3 H3 0.9800 . ?
C4 O1 1.233(4) . ?
C4 N1 1.327(4) . ?
C4 C5 1.504(5) . ?
C5 F2 1.355(4) . ?
C5 F1 1.373(4) . ?
C5 C6 1.503(5) . ?
C6 C8 1.517(4) . ?
C6 C7 1.535(4) . ?
C6 H6 0.9800 . ?
C7 N1 1.465(4) . ?
C7 H7A 0.9700 . ?
C7 H7B 0.9700 . ?
C8 C9 1.490(5) . ?
C8 H8A 0.9700 . ?
C8 H8B 0.9700 . ?
C9 N2 1.286(4) . ?
C9 C10 1.473(4) . ?
C10 O2 1.226(4) . ?
C10 N3 1.359(4) . ?
C11 N3 1.474(4) . ?
C11 H11A 0.9600 . ?
C11 H11B 0.9600 . ?
C11 H11C 0.9600 . ?
C12 N3 1.386(3) . ?
C12 C13 1.3900 . ?
C12 C17 1.3900 . ?
C13 N2 1.388(3) . ?
C13 C14 1.3900 . ?
C14 C15 1.3900 . ?
C14 H14 0.9300 . ?
C15 C16 1.3900 . ?
C15 H15 0.9300 . ?
C16 C17 1.3900 . ?
C16 H16 0.9300 . ?
C17 H17 0.9300 . ?

loop_
_geom_torsion_atom_site_label_1
_geom_torsion_atom_site_label_2
_geom_torsion_atom_site_label_3
_geom_torsion_atom_site_label_4
_geom_torsion
_geom_torsion_site_symmetry_1
_geom_torsion_site_symmetry_2
_geom_torsion_site_symmetry_3
_geom_torsion_site_symmetry_4
_geom_torsion_publ_flag
C2 C1 C3 N1 -110.0(4) . . . . ?
C1 C2 C3 N1 106.7(4) . . . . ?
O1 C4 C5 F2 37.4(5) . . . . ?
N1 C4 C5 F2 -143.8(3) . . . . ?
O1 C4 C5 F1 -77.0(4) . . . . ?
N1 C4 C5 F1 101.7(3) . . . . ?
O1 C4 C5 C6 161.8(3) . . . . ?
N1 C4 C5 C6 -19.5(4) . . . . ?
F2 C5 C6 C8 -87.2(4) . . . . ?
F1 C5 C6 C8 30.7(4) . . . . ?
C4 C5 C6 C8 149.0(3) . . . . ?
F2 C5 C6 C7 147.4(3) . . . . ?
F1 C5 C6 C7 -94.6(3) . . . . ?
C4 C5 C6 C7 23.6(3) . . . . ?
C5 C6 C7 N1 -19.6(3) . . . . ?
C8 C6 C7 N1 -144.0(3) . . . . ?
C5 C6 C8 C9 174.4(3) . . . . ?
C7 C6 C8 C9 -67.5(4) . . . . ?
C6 C8 C9 N2 2.3(5) . . . . ?
C6 C8 C9 C10 -179.1(3) . . . . ?
N2 C9 C10 O2 179.8(3) . . . . ?
C8 C9 C10 O2 1.2(5) . . . . ?
N2 C9 C10 N3 -0.6(5) . . . . ?
C8 C9 C10 N3 -179.1(3) . . . . ?
N3 C12 C13 N2 1.0(3) . . . . ?
C17 C12 C13 N2 -178.0(2) . . . . ?
N3 C12 C13 C14 179.0(2) . . . . ?
C17 C12 C13 C14 0.0 . . . . ?
N2 C13 C14 C15 178.1(2) . . . . ?
C12 C13 C14 C15 0.0 . . . . ?
C13 C14 C15 C16 0.0 . . . . ?
C14 C15 C16 C17 0.0 . . . . ?
C15 C16 C17 C12 0.0 . . . . ?
N3 C12 C17 C16 -179.0(2) . . . . ?
C13 C12 C17 C16 0.0 . . . . ?
O1 C4 N1 C3 2.5(6) . . . . ?
C5 C4 N1 C3 -176.2(3) . . . . ?
O1 C4 N1 C7 -174.8(3) . . . . ?
C5 C4 N1 C7 6.4(4) . . . . ?
C1 C3 N1 C4 128.3(4) . . . . ?
C2 C3 N1 C4 59.0(5) . . . . ?
C1 C3 N1 C7 -54.6(4) . . . . ?
C2 C3 N1 C7 -123.8(4) . . . . ?
C6 C7 N1 C4 8.7(4) . . . . ?
C6 C7 N1 C3 -168.7(3) . . . . ?
C10 C9 N2 C13 -0.9(5) . . . . ?
C8 C9 N2 C13 177.6(3) . . . . ?
C14 C13 N2 C9 -177.4(2) . . . . ?
C12 C13 N2 C9 0.7(3) . . . . ?
O2 C10 N3 C12 -178.0(3) . . . . ?
C9 C10 N3 C12 2.3(5) . . . . ?
O2 C10 N3 C11 0.9(5) . . . . ?
C9 C10 N3 C11 -178.7(3) . . . . ?
C13 C12 N3 C10 -2.6(4) . . . . ?
C17 C12 N3 C10 176.4(2) . . . . ?
C13 C12 N3 C11 178.5(3) . . . . ?
C17 C12 N3 C11 -2.5(4) . . . . ?
